data_4060356
loop_
_publ_author_name
'R. Hermatschweiler'
'I. Fernandez'
'P. S. Pregosin'
'E. Watson'
'A. Albinati'
'S. Rizzato'
'L. F. Veiros'
'M. J. Calhorda'

_publ_section_title
;
 X-ray and 13C NMR studies on a Ru(IV) allyl complex. An explanation for
 the observed control of regioselectivity in allylic alkylation chemistry.
;
_journal_name_full Organometallics
_journal_paper_doi 10.1021/om0490637
_journal_year 2005
_chemical_formula_sum 'C16 H14 Fe'
_chemical_formula_weight 262.12
_space_group_IT_number 14
_symmetry_cell_setting monoclinic
_symmetry_space_group_name_Hall '-P 2ybc'
_symmetry_space_group_name_H-M 'P 1 21/c 1'
_cell_angle_alpha 90.00
_cell_angle_beta 103.094(2)
_cell_angle_gamma 90.00
_cell_formula_units_Z 4
_cell_length_a 14.1566(17)
_cell_length_b 7.6311(9)
_cell_length_c 11.8956(14)
_cell_measurement_temperature 293(2)
_cell_volume 1251.7(3)
_diffrn_ambient_temperature 293(2)
_exptl_crystal_density_diffrn 1.391
_cod_depositor_comments
;
The following automatic conversions were performed:
'_symmetry_cell_setting' value 'Monoclinic' changed to 'monoclinic'
according to '/home/saulius/struct/CIF-dictionaries/cif_core.dic'
dictionary named 'cif_core.dic' version 2.4.1 from 2010-06-29.

Automatic conversion script
Id: cif_fix_enum 1527 2010-12-29 10:47:43Z saulius 
;
_cod_original_sg_symbol_H-M 'P 21/c'
_cod_database_code 4060356

loop_
_symmetry_equiv_pos_as_xyz
'x, y, z'
'-x, y+1/2, -z+1/2'
'-x, -y, -z'
'x, -y-1/2, z-1/2'

loop_
_atom_site_label
_atom_site_type_symbol
_atom_site_fract_x
_atom_site_fract_y
_atom_site_fract_z
_atom_site_U_iso_or_equiv
_atom_site_adp_type
_atom_site_occupancy
_atom_site_symmetry_multiplicity
_atom_site_calc_flag
_atom_site_refinement_flags
_atom_site_disorder_assembly
_atom_site_disorder_group
Fe1 Fe 0.833905(17) 0.15482(3) 0.32872(2) 0.03911(11) Uani 1 1 d . . .
C7 C 0.74432(14) -0.0377(3) 0.24512(17) 0.0480(5) Uani 1 1 d . . .
C8 C 0.81929(16) -0.1092(3) 0.33277(17) 0.0548(5) Uani 1 1 d . . .
H8 H 0.8676 -0.1951 0.3209 0.066 Uiso 1 1 calc R . .
C9 C 0.81309(17) -0.0357(3) 0.44026(19) 0.0581(5) Uani 1 1 d . . .
H9 H 0.8558 -0.0619 0.5154 0.070 Uiso 1 1 calc R . .
C10 C 0.73383(15) 0.0815(3) 0.41945(18) 0.0560(5) Uani 1 1 d . . .
H10 H 0.7126 0.1523 0.4779 0.067 Uiso 1 1 calc R . .
C11 C 0.69175(14) 0.0825(3) 0.29989(18) 0.0510(5) Uani 1 1 d . . .
H11 H 0.6361 0.1535 0.2612 0.061 Uiso 1 1 calc R . .
C12 C 0.89069(16) 0.2780(3) 0.20739(18) 0.0564(5) Uani 1 1 d . . .
H12 H 0.8777 0.2487 0.1251 0.068 Uiso 1 1 calc R . .
C13 C 0.96552(15) 0.2076(3) 0.2948(2) 0.0585(6) Uani 1 1 d . . .
H13 H 1.0136 0.1207 0.2838 0.070 Uiso 1 1 calc R . .
C14 C 0.95901(15) 0.2841(3) 0.4004(2) 0.0612(6) Uani 1 1 d . . .
H14 H 1.0017 0.2594 0.4758 0.073 Uiso 1 1 calc R . .
C15 C 0.88050(16) 0.4014(3) 0.3788(2) 0.0551(5) Uani 1 1 d . . .
H15 H 0.8589 0.4727 0.4368 0.066 Uiso 1 1 calc R . .
C16 C 0.83784(16) 0.3981(3) 0.25964(19) 0.0547(5) Uani 1 1 d . . .
H16 H 0.7817 0.4669 0.2201 0.066 Uiso 1 1 calc R . .
C1 C 0.57135(18) -0.0758(4) -0.3812(2) 0.0734(7) Uani 1 1 d . . .
H1 H 0.5705 -0.1033 -0.4576 0.088 Uiso 1 1 calc R . .
C2 C 0.57239(15) -0.0412(3) -0.2850(2) 0.0590(5) Uani 1 1 d . . .
C3 C 0.57737(15) 0.0028(3) -0.16807(19) 0.0574(5) Uani 1 1 d . . .
H3 H 0.5319 0.0809 -0.1516 0.069 Uiso 1 1 calc R . .
C4 C 0.64409(15) -0.0624(3) -0.08045(18) 0.0540(5) Uani 1 1 d . . .
H4 H 0.6864 -0.1455 -0.0984 0.065 Uiso 1 1 calc R . .
C5 C 0.65670(15) -0.0160(3) 0.03905(18) 0.0533(5) Uani 1 1 d . . .
H5 H 0.6126 0.0618 0.0590 0.064 Uiso 1 1 calc R . .
C6 C 0.72716(15) -0.0772(3) 0.12238(17) 0.0521(5) Uani 1 1 d . . .
H6 H 0.7706 -0.1540 0.1002 0.063 Uiso 1 1 calc R . .

loop_
_atom_site_aniso_label
_atom_site_aniso_U_11
_atom_site_aniso_U_22
_atom_site_aniso_U_33
_atom_site_aniso_U_23
_atom_site_aniso_U_13
_atom_site_aniso_U_12
Fe1 0.04112(17) 0.03656(17) 0.04169(17) -0.00023(11) 0.01367(12) 0.00084(10)
C7 0.0541(11) 0.0388(10) 0.0550(11) -0.0035(9) 0.0203(9) -0.0077(8)
C8 0.0737(15) 0.0347(10) 0.0606(13) 0.0031(9) 0.0247(11) 0.0051(9)
C9 0.0778(15) 0.0494(13) 0.0507(11) 0.0085(10) 0.0220(11) -0.0029(11)
C10 0.0655(13) 0.0558(13) 0.0558(12) -0.0034(10) 0.0330(10) -0.0098(11)
C11 0.0442(10) 0.0515(12) 0.0613(12) -0.0061(10) 0.0203(9) -0.0057(9)
C12 0.0647(13) 0.0560(13) 0.0548(12) 0.0039(10) 0.0265(10) -0.0123(11)
C13 0.0438(11) 0.0612(13) 0.0769(15) -0.0010(12) 0.0273(10) -0.0016(10)
C14 0.0456(11) 0.0686(15) 0.0658(14) -0.0065(12) 0.0050(10) -0.0082(10)
C15 0.0585(13) 0.0433(11) 0.0663(13) -0.0126(10) 0.0199(11) -0.0108(9)
C16 0.0551(12) 0.0419(11) 0.0680(14) 0.0113(10) 0.0158(10) -0.0027(9)
C1 0.0724(16) 0.0834(19) 0.0584(15) 0.0006(14) 0.0022(12) 0.0122(14)
C2 0.0491(12) 0.0602(14) 0.0650(14) 0.0025(11) 0.0071(10) -0.0014(10)
C3 0.0522(12) 0.0587(14) 0.0635(13) -0.0020(10) 0.0179(10) -0.0026(10)
C4 0.0536(12) 0.0521(13) 0.0581(12) -0.0051(10) 0.0165(10) -0.0070(9)
C5 0.0559(12) 0.0494(12) 0.0595(12) -0.0068(10) 0.0232(10) -0.0081(9)
C6 0.0567(12) 0.0457(12) 0.0566(12) -0.0095(10) 0.0186(10) -0.0049(9)

loop_
_geom_bond_atom_site_label_1
_geom_bond_atom_site_label_2
_geom_bond_distance
_geom_bond_site_symmetry_2
_geom_bond_publ_flag
Fe1 C8 2.027(2) . ?
Fe1 C12 2.034(2) . ?
Fe1 C13 2.034(2) . ?
Fe1 C9 2.034(2) . ?
Fe1 C16 2.036(2) . ?
Fe1 C14 2.038(2) . ?
Fe1 C15 2.038(2) . ?
Fe1 C11 2.039(2) . ?
Fe1 C10 2.0441(19) . ?
Fe1 C7 2.045(2) . ?
C7 C8 1.418(3) . ?
C7 C11 1.428(3) . ?
C7 C6 1.457(3) . ?
C8 C9 1.417(3) . ?
C9 C10 1.412(3) . ?
C10 C11 1.412(3) . ?
C12 C13 1.411(3) . ?
C12 C16 1.413(3) . ?
C13 C14 1.407(3) . ?
C14 C15 1.405(3) . ?
C15 C16 1.410(3) . ?
C1 C2 1.171(3) . ?
C2 C3 1.417(3) . ?
C3 C4 1.334(3) . ?
C4 C5 1.436(3) . ?
C5 C6 1.322(3) . ?
